data_4116223
loop_
_publ_author_name
'Ingrid M. Fellows'
'David E. Kaelin'
'Stephen F. Martin'

_publ_section_title
;
 Application of Ring-Closing Metathesis to the Formal Total Synthesis of
 (+)-FR900482
;
_journal_name_full 'Journal of the American Chemical Society'
_journal_page_first 10781
_journal_page_last 10787
_journal_paper_doi 10.1021/ja0013879
_journal_volume 122
_journal_year 2000
_chemical_formula_sum 'C46 H44 Cl3 I N2 O10 S'
_chemical_formula_weight 1050.14
_chemical_name_systematic
; 
 ? 
;
_space_group_IT_number 2
_symmetry_cell_setting triclinic
_symmetry_space_group_name_Hall '-P 1'
_symmetry_space_group_name_H-M 'P -1'
_atom_sites_solution_hydrogens calc
_atom_sites_solution_primary direct
_atom_sites_solution_secondary difmap
_audit_creation_method SHELXL-97
_cell_angle_alpha 95.4840(16)
_cell_angle_beta 90.6800(13)
_cell_angle_gamma 93.4560(13)
_cell_formula_units_Z 2
_cell_length_a 10.8550(3)
_cell_length_b 11.8690(2)
_cell_length_c 17.6570(4)
_cell_measurement_temperature 123(2)
_cell_volume 2260.01(9)
_computing_structure_refinement 'SHELXL-97 (Sheldrick, 1997)'
_computing_structure_solution 'SHELXS-97 (Sheldrick, 1990)'
_diffrn_ambient_temperature 123(2)
_diffrn_measured_fraction_theta_full 0.995
_diffrn_measured_fraction_theta_max 0.995
_diffrn_measurement_device_type 'Nonius Kappa CCD'
_diffrn_measurement_method \w-scans
_diffrn_radiation_monochromator graphite
_diffrn_radiation_source 'normal-focus sealed tube'
_diffrn_radiation_type MoK\a
_diffrn_radiation_wavelength 0.71073
_diffrn_reflns_av_R_equivalents 0.0521
_diffrn_reflns_av_sigmaI/netI 0.0529
_diffrn_reflns_limit_h_max 12
_diffrn_reflns_limit_h_min -14
_diffrn_reflns_limit_k_max 13
_diffrn_reflns_limit_k_min -15
_diffrn_reflns_limit_l_max 22
_diffrn_reflns_limit_l_min -22
_diffrn_reflns_number 44614
_diffrn_reflns_theta_full 27.5
_diffrn_reflns_theta_max 27.5
_diffrn_reflns_theta_min 2.2
_exptl_absorpt_coefficient_mu 0.993
_exptl_absorpt_correction_T_max 0.9160
_exptl_absorpt_correction_T_min 0.8416
_exptl_crystal_colour colorless
_exptl_crystal_density_diffrn 1.543
_exptl_crystal_description plate
_exptl_crystal_F_000 1068
_exptl_crystal_size_max 0.18
_exptl_crystal_size_mid 0.17
_exptl_crystal_size_min 0.09
_refine_diff_density_max 0.706
_refine_diff_density_min -0.907
_refine_diff_density_rms 0.097
_refine_ls_extinction_method none
_refine_ls_goodness_of_fit_ref 1.056
_refine_ls_hydrogen_treatment mixed
_refine_ls_matrix_type full
_refine_ls_number_parameters 568
_refine_ls_number_reflns 10327
_refine_ls_number_restraints 0
_refine_ls_restrained_S_all 1.056
_refine_ls_R_factor_all 0.0709
_refine_ls_R_factor_gt 0.0448
_refine_ls_shift/su_max 0.004
_refine_ls_shift/su_mean 0.000
_refine_ls_structure_factor_coef Fsqd
_refine_ls_weighting_details 'calc w=1/[\s^2^(Fo^2^)+(0.0582P)^2^+1.0982P] where P=(Fo^2^+2Fc^2^)/3'
_refine_ls_weighting_scheme calc
_refine_ls_wR_factor_gt 0.1032
_refine_ls_wR_factor_ref 0.1139
_reflns_number_gt 7886
_reflns_number_total 10327
_reflns_threshold_expression >2sigma(I)
_cod_data_source_file ja0013879_3.cif
_cod_data_source_block 41
_cod_database_code 4116223

loop_
_symmetry_equiv_pos_as_xyz
'x, y, z'
'-x, -y, -z'

loop_
_atom_site_label
_atom_site_type_symbol
_atom_site_fract_x
_atom_site_fract_y
_atom_site_fract_z
_atom_site_U_iso_or_equiv
_atom_site_adp_type
_atom_site_occupancy
_atom_site_symmetry_multiplicity
_atom_site_calc_flag
_atom_site_refinement_flags
N1 N 0.5770(2) 0.4759(2) 0.21173(14) 0.0262(5) Uani 1 1 d .
C2 C 0.5154(3) 0.5731(3) 0.24906(17) 0.0298(7) Uani 1 1 d .
H2A H 0.5053 0.6276 0.2130 0.036 Uiso 1 1 d R
H2B H 0.5676 0.6086 0.2899 0.036 Uiso 1 1 d R
C3 C 0.3901(3) 0.5405(3) 0.28136(17) 0.0299(7) Uani 1 1 d .
H3 H 0.3382 0.5057 0.2402 0.036 Uiso 1 1 d R
C4 C 0.4025(3) 0.4548(3) 0.34007(17) 0.0291(7) Uani 1 1 d .
H4 H 0.4730 0.4770 0.3746 0.035 Uiso 1 1 d R
N5 N 0.2899(2) 0.4298(2) 0.38271(14) 0.0285(6) Uani 1 1 d .
C6 C 0.2398(3) 0.3200(2) 0.36303(16) 0.0270(6) Uani 1 1 d .
O7 O 0.31498(19) 0.26463(17) 0.31450(12) 0.0309(5) Uani 1 1 d .
C8 C 0.4193(3) 0.3380(3) 0.29379(18) 0.0305(7) Uani 1 1 d .
H8 H 0.4149 0.3467 0.2392 0.037 Uiso 1 1 d R
C9 C 0.5366(3) 0.2817(3) 0.31122(18) 0.0292(6) Uani 1 1 d .
H9 H 0.5343 0.2699 0.3642 0.035 Uiso 1 1 d R
C10 C 0.6582(3) 0.3490(2) 0.30012(16) 0.0242(6) Uani 1 1 d .
C11 C 0.7628(3) 0.3181(2) 0.33981(16) 0.0252(6) Uani 1 1 d .
C12 C 0.8800(3) 0.3665(3) 0.32919(17) 0.0280(6) Uani 1 1 d .
H12 H 0.9493 0.3433 0.3568 0.034 Uiso 1 1 d R
C13 C 0.8971(3) 0.4489(3) 0.27874(17) 0.0294(7) Uani 1 1 d .
C14 C 0.7962(3) 0.4836(3) 0.24102(17) 0.0292(7) Uani 1 1 d .
H14 H 0.8069 0.5424 0.2075 0.035 Uiso 1 1 d R
C15 C 0.6785(3) 0.4340(2) 0.25126(16) 0.0256(6) Uani 1 1 d .
C16 C 0.5564(3) 0.4525(3) 0.13541(17) 0.0290(7) Uani 1 1 d .
O17 O 0.4765(2) 0.4921(2) 0.10015(12) 0.0399(6) Uani 1 1 d .
O18 O 0.6352(2) 0.37773(19) 0.10478(11) 0.0351(5) Uani 1 1 d .
C19 C 0.6230(3) 0.3520(3) 0.02425(18) 0.0418(8) Uani 1 1 d .
H19A H 0.5823 0.4108 0.0021 0.050 Uiso 1 1 d R
H19B H 0.5749 0.2817 0.0128 0.050 Uiso 1 1 d R
C20 C 0.7495(3) 0.3429(3) -0.00682(17) 0.0345(7) Uani 1 1 d .
Cl21 Cl 0.73767(8) 0.31368(8) -0.10734(4) 0.0410(2) Uani 1 1 d .
Cl22 Cl 0.82696(11) 0.23507(10) 0.03221(5) 0.0659(3) Uani 1 1 d .
Cl23 Cl 0.83647(13) 0.47240(11) 0.01511(6) 0.0801(4) Uani 1 1 d .
I24 I 0.31515(2) 0.698238(17) 0.323892(12) 0.03584(8) Uani 1 1 d .
S25 S 0.25905(7) 0.49322(6) 0.46968(4) 0.03030(18) Uani 1 1 d .
O26 O 0.1396(2) 0.53657(19) 0.46568(13) 0.0367(5) Uani 1 1 d .
O27 O 0.3650(2) 0.56788(19) 0.48982(13) 0.0380(5) Uani 1 1 d .
C28 C 0.2522(3) 0.3820(3) 0.52850(17) 0.0305(7) Uani 1 1 d .
C29 C 0.1438(3) 0.3559(3) 0.56503(18) 0.0374(8) Uani 1 1 d .
H29 H 0.0726 0.3985 0.5584 0.045 Uiso 1 1 d R
C30 C 0.1407(4) 0.2674(3) 0.6110(2) 0.0500(10) Uani 1 1 d .
H30 H 0.0665 0.2492 0.6376 0.060 Uiso 1 1 d R
C31 C 0.2423(4) 0.2039(3) 0.61956(19) 0.0487(10) Uani 1 1 d .
C32 C 0.3484(4) 0.2326(3) 0.5829(2) 0.0481(10) Uani 1 1 d .
H32 H 0.4193 0.1895 0.5889 0.058 Uiso 1 1 d R
C33 C 0.3560(3) 0.3223(3) 0.5376(2) 0.0389(8) Uani 1 1 d .
H33 H 0.4314 0.3423 0.5128 0.047 Uiso 1 1 d R
C34 C 0.2362(6) 0.1069(4) 0.6683(2) 0.0776(16) Uani 1 1 d .
H34A H 0.2549 0.0381 0.6388 0.116 Uiso 1 1 d R
H34B H 0.1548 0.0988 0.6886 0.116 Uiso 1 1 d R
H34C H 0.2937 0.1225 0.7103 0.116 Uiso 1 1 d R
O35 O 0.14674(19) 0.27744(18) 0.38621(12) 0.0302(5) Uani 1 1 d .
C36 C 0.5370(3) 0.1642(3) 0.26721(18) 0.0325(7) Uani 1 1 d .
H36A H 0.4634 0.1191 0.2766 0.039 Uiso 1 1 d R
H36B H 0.6074 0.1254 0.2816 0.039 Uiso 1 1 d R
O37 O 0.5422(2) 0.1848(2) 0.18887(13) 0.0461(6) Uani 1 1 d .
C38 C 0.5060(4) 0.0895(3) 0.1391(2) 0.0515(10) Uani 1 1 d .
H38A H 0.4960 0.1130 0.0890 0.062 Uiso 1 1 d R
H38B H 0.4270 0.0597 0.1545 0.062 Uiso 1 1 d R
C39 C 0.5936(4) -0.0047(3) 0.13589(19) 0.0414(8) Uani 1 1 d .
C40 C 0.7189(4) 0.0153(3) 0.14534(19) 0.0401(8) Uani 1 1 d .
H40 H 0.7519 0.0920 0.1569 0.048 Uiso 1 1 d R
C41 C 0.7995(3) -0.0715(3) 0.13907(19) 0.0415(8) Uani 1 1 d .
H41 H 0.8869 -0.0554 0.1456 0.050 Uiso 1 1 d R
C42 C 0.7502(4) -0.1842(3) 0.12294(19) 0.0409(8) Uani 1 1 d .
C43 C 0.6242(4) -0.2056(3) 0.1136(2) 0.0432(8) Uani 1 1 d .
H43 H 0.5902 -0.2820 0.1026 0.052 Uiso 1 1 d R
C44 C 0.5482(4) -0.1172(3) 0.1209(2) 0.0469(9) Uani 1 1 d .
H44 H 0.4606 -0.1328 0.1154 0.056 Uiso 1 1 d R
O45 O 0.8183(3) -0.2770(2) 0.11665(15) 0.0535(7) Uani 1 1 d .
C46 C 0.9484(4) -0.2570(4) 0.1244(3) 0.0637(12) Uani 1 1 d .
H46A H 0.9869 -0.3280 0.1191 0.096 Uiso 1 1 d R
H46B H 0.9777 -0.2110 0.0858 0.096 Uiso 1 1 d R
H46C H 0.9686 -0.2185 0.1737 0.096 Uiso 1 1 d R
O47 O 0.73966(18) 0.23647(17) 0.38871(11) 0.0277(4) Uani 1 1 d .
C48 C 0.8424(3) 0.2086(3) 0.43389(17) 0.0294(7) Uani 1 1 d .
H48A H 0.8815 0.2764 0.4598 0.035 Uiso 1 1 d R
H48B H 0.9018 0.1728 0.4014 0.035 Uiso 1 1 d R
C49 C 0.7978(3) 0.1298(2) 0.49098(17) 0.0284(6) Uani 1 1 d .
C50 C 0.8853(4) 0.0826(4) 0.5333(2) 0.0504(10) Uani 1 1 d .
H50 H 0.9711 0.1009 0.5249 0.060 Uiso 1 1 d R
C51 C 0.8526(4) 0.0106(4) 0.5876(2) 0.0609(12) Uani 1 1 d .
H51 H 0.9152 -0.0210 0.6165 0.073 Uiso 1 1 d R
C52 C 0.7303(4) -0.0151(3) 0.6000(2) 0.0438(9) Uani 1 1 d .
H52 H 0.7068 -0.0647 0.6379 0.053 Uiso 1 1 d R
C53 C 0.6422(3) 0.0303(3) 0.5588(2) 0.0399(8) Uani 1 1 d .
H53 H 0.5566 0.0113 0.5672 0.048 Uiso 1 1 d R
C54 C 0.6758(3) 0.1031(3) 0.50394(19) 0.0367(8) Uani 1 1 d .
H54 H 0.6134 0.1353 0.4753 0.044 Uiso 1 1 d R
C55 C 1.0270(3) 0.4964(3) 0.26696(19) 0.0357(7) Uani 1 1 d .
H55A H 1.0597 0.5333 0.3143 0.043 Uiso 1 1 d R
H55B H 1.0249 0.5523 0.2312 0.043 Uiso 1 1 d R
O56 O 1.1069(2) 0.4106(2) 0.23954(12) 0.0362(5) Uani 1 1 d .
C57 C 1.0781(4) 0.3654(4) 0.16320(19) 0.0513(10) Uani 1 1 d .
H57A H 1.1209 0.4109 0.1285 0.062 Uiso 1 1 d R
H57B H 0.9910 0.3679 0.1539 0.062 Uiso 1 1 d R
C58 C 1.1136(3) 0.2448(4) 0.1496(2) 0.0476(9) Uani 1 1 d .
C59 C 1.0871(4) 0.1682(4) 0.2029(2) 0.0518(10) Uani 1 1 d .
H59 H 1.0485 0.1939 0.2495 0.062 Uiso 1 1 d R
C60 C 1.1156(4) 0.0565(4) 0.1899(2) 0.0609(11) Uani 1 1 d .
H60 H 1.0999 0.0057 0.2284 0.073 Uiso 1 1 d R
C61 C 1.1673(4) 0.0178(4) 0.1227(3) 0.0661(12) Uani 1 1 d .
H61 H 1.1850 -0.0605 0.1130 0.079 Uiso 1 1 d R
C62 C 1.1920(5) 0.0916(5) 0.0689(3) 0.0730(14) Uani 1 1 d .
H62 H 1.2271 0.0648 0.0214 0.088 Uiso 1 1 d R
C63 C 1.1674(4) 0.2056(5) 0.0832(2) 0.0686(14) Uani 1 1 d .
H63 H 1.1878 0.2575 0.0461 0.082 Uiso 1 1 d R

loop_
_atom_site_aniso_label
_atom_site_aniso_U_11
_atom_site_aniso_U_22
_atom_site_aniso_U_33
_atom_site_aniso_U_23
_atom_site_aniso_U_13
_atom_site_aniso_U_12
N1 0.0254(13) 0.0296(13) 0.0248(13) 0.0046(10) 0.0022(10) 0.0074(10)
C2 0.0306(17) 0.0291(16) 0.0304(16) 0.0042(12) 0.0061(13) 0.0060(13)
C3 0.0301(17) 0.0299(16) 0.0292(16) -0.0022(12) 0.0041(13) 0.0043(13)
C4 0.0263(16) 0.0288(16) 0.0321(17) 0.0004(12) 0.0102(13) 0.0021(12)
N5 0.0231(13) 0.0295(14) 0.0332(14) 0.0029(10) 0.0083(10) 0.0021(10)
C6 0.0231(16) 0.0307(16) 0.0281(16) 0.0056(12) 0.0020(12) 0.0054(12)
O7 0.0241(11) 0.0276(11) 0.0410(13) 0.0032(9) 0.0092(9) 0.0012(9)
C8 0.0258(16) 0.0310(17) 0.0351(17) 0.0039(12) 0.0028(13) 0.0020(13)
C9 0.0252(16) 0.0293(16) 0.0338(17) 0.0054(12) 0.0030(12) 0.0031(12)
C10 0.0226(15) 0.0258(15) 0.0249(15) 0.0030(11) 0.0025(11) 0.0050(12)
C11 0.0278(16) 0.0274(15) 0.0212(14) 0.0046(11) 0.0034(11) 0.0040(12)
C12 0.0254(16) 0.0321(16) 0.0273(16) 0.0051(12) -0.0004(12) 0.0043(13)
C13 0.0285(17) 0.0348(17) 0.0242(15) 0.0012(12) 0.0026(12) -0.0004(13)
C14 0.0335(18) 0.0294(16) 0.0253(16) 0.0052(12) 0.0011(13) 0.0018(13)
C15 0.0265(16) 0.0294(16) 0.0210(14) 0.0020(11) -0.0003(11) 0.0038(12)
C16 0.0269(16) 0.0347(17) 0.0267(16) 0.0069(12) 0.0024(12) 0.0047(13)
O17 0.0383(13) 0.0556(15) 0.0285(12) 0.0071(10) -0.0018(10) 0.0210(11)
O18 0.0366(13) 0.0501(14) 0.0203(11) 0.0017(9) 0.0001(9) 0.0181(10)
C19 0.041(2) 0.060(2) 0.0246(17) -0.0009(15) 0.0013(14) 0.0136(17)
C20 0.0384(19) 0.0432(19) 0.0230(16) 0.0051(13) 0.0019(13) 0.0089(15)
Cl21 0.0461(5) 0.0537(5) 0.0243(4) 0.0011(3) 0.0026(3) 0.0158(4)
Cl22 0.0870(8) 0.0843(8) 0.0340(5) 0.0111(5) 0.0077(5) 0.0587(6)
Cl23 0.1060(10) 0.0858(8) 0.0422(6) 0.0110(5) -0.0017(6) -0.0522(8)
I24 0.03607(14) 0.03403(13) 0.03754(13) 0.00085(8) 0.00591(9) 0.00620(9)
S25 0.0273(4) 0.0324(4) 0.0319(4) 0.0032(3) 0.0072(3) 0.0063(3)
O26 0.0324(12) 0.0419(13) 0.0382(13) 0.0070(10) 0.0118(10) 0.0150(10)
O27 0.0359(13) 0.0362(13) 0.0406(13) -0.0024(10) 0.0090(10) -0.0017(10)
C28 0.0298(17) 0.0344(17) 0.0273(16) 0.0006(12) -0.0006(13) 0.0047(13)
C29 0.041(2) 0.045(2) 0.0268(17) 0.0026(13) 0.0073(14) 0.0021(15)
C30 0.068(3) 0.052(2) 0.0290(19) 0.0036(15) 0.0127(17) -0.004(2)
C31 0.082(3) 0.039(2) 0.0239(18) 0.0001(14) -0.0059(18) 0.0002(19)
C32 0.063(3) 0.043(2) 0.038(2) -0.0011(15) -0.0191(18) 0.0128(18)
C33 0.0354(19) 0.0403(19) 0.0401(19) -0.0001(14) -0.0054(15) 0.0012(15)
C34 0.148(5) 0.048(3) 0.038(2) 0.0090(18) 0.003(3) 0.007(3)
O35 0.0225(11) 0.0374(12) 0.0314(11) 0.0087(9) 0.0013(9) -0.0002(9)
C36 0.0297(17) 0.0302(17) 0.0381(18) 0.0021(13) 0.0066(13) 0.0062(13)
O37 0.0559(16) 0.0457(14) 0.0360(14) -0.0030(10) -0.0038(11) 0.0098(12)
C38 0.059(3) 0.045(2) 0.049(2) -0.0070(17) -0.0077(19) 0.0098(18)
C39 0.051(2) 0.040(2) 0.0316(18) -0.0037(14) 0.0016(15) 0.0039(16)
C40 0.055(2) 0.0308(18) 0.0343(18) 0.0012(13) 0.0076(16) 0.0029(16)
C41 0.041(2) 0.049(2) 0.0344(19) 0.0037(15) 0.0064(15) 0.0009(16)
C42 0.058(2) 0.0373(19) 0.0289(18) 0.0050(13) 0.0066(16) 0.0135(17)
C43 0.053(2) 0.0321(19) 0.043(2) -0.0001(14) 0.0019(17) -0.0022(16)
C44 0.045(2) 0.045(2) 0.048(2) -0.0022(16) 0.0026(17) 0.0017(17)
O45 0.0620(19) 0.0453(15) 0.0550(16) 0.0041(12) 0.0094(13) 0.0177(13)
C46 0.063(3) 0.059(3) 0.072(3) 0.011(2) 0.014(2) 0.025(2)
O47 0.0242(11) 0.0336(12) 0.0271(11) 0.0119(8) 0.0006(8) 0.0027(9)
C48 0.0264(16) 0.0351(17) 0.0279(16) 0.0084(12) -0.0008(12) 0.0040(13)
C49 0.0306(17) 0.0269(16) 0.0281(16) 0.0037(12) 0.0018(12) 0.0035(12)
C50 0.035(2) 0.069(3) 0.051(2) 0.0291(19) 0.0010(17) 0.0047(18)
C51 0.052(3) 0.077(3) 0.061(3) 0.039(2) -0.006(2) 0.012(2)
C52 0.056(2) 0.038(2) 0.041(2) 0.0186(15) 0.0074(17) 0.0053(17)
C53 0.037(2) 0.0393(19) 0.043(2) 0.0071(15) 0.0075(15) -0.0029(15)
C54 0.0375(19) 0.0393(19) 0.0344(18) 0.0094(14) -0.0008(14) 0.0046(15)
C55 0.0312(18) 0.0404(19) 0.0365(18) 0.0121(14) -0.0001(14) -0.0030(14)
O56 0.0256(12) 0.0522(14) 0.0319(12) 0.0095(10) 0.0028(9) 0.0018(10)
C57 0.049(2) 0.081(3) 0.0266(19) 0.0091(17) 0.0047(16) 0.012(2)
C58 0.038(2) 0.074(3) 0.0310(19) -0.0001(17) -0.0046(15) 0.0135(18)
C59 0.051(2) 0.063(3) 0.038(2) -0.0057(18) 0.0019(17) -0.0095(19)
C60 0.067(3) 0.061(3) 0.051(3) -0.005(2) -0.007(2) -0.012(2)
C61 0.066(3) 0.078(3) 0.052(3) -0.011(2) -0.013(2) 0.013(2)
C62 0.077(3) 0.103(4) 0.041(2) -0.001(2) 0.001(2) 0.042(3)
C63 0.070(3) 0.107(4) 0.036(2) 0.013(2) 0.011(2) 0.048(3)

loop_
_atom_type_symbol
_atom_type_description
_atom_type_scat_dispersion_real
_atom_type_scat_dispersion_imag
_atom_type_scat_source
C C 0.0033 0.0016 'International Tables Vol C Tables 4.2.6.8 and 6.1.1.4'
H H 0.0000 0.0000 'International Tables Vol C Tables 4.2.6.8 and 6.1.1.4'
Cl Cl 0.1484 0.1585 'International Tables Vol C Tables 4.2.6.8 and 6.1.1.4'
I I -0.4742 1.8119 'International Tables Vol C Tables 4.2.6.8 and 6.1.1.4'
N N 0.0061 0.0033 'International Tables Vol C Tables 4.2.6.8 and 6.1.1.4'
O O 0.0106 0.0060 'International Tables Vol C Tables 4.2.6.8 and 6.1.1.4'
S S 0.1246 0.1234 'International Tables Vol C Tables 4.2.6.8 and 6.1.1.4'

loop_
_geom_angle_atom_site_label_1
_geom_angle_atom_site_label_2
_geom_angle_atom_site_label_3
_geom_angle
C16 N1 C15 122.8(2)
C16 N1 C2 116.6(2)
C15 N1 C2 118.1(2)
N1 C2 C3 113.5(2)
N1 C2 H2A 108.9
C3 C2 H2A 109.3
N1 C2 H2B 108.8
C3 C2 H2B 108.4
H2A C2 H2B 107.9
C2 C3 C4 110.9(3)
C2 C3 I24 105.66(19)
C4 C3 I24 115.16(19)
C2 C3 H3 108.1
C4 C3 H3 108.3
I24 C3 H3 108.5
N5 C4 C3 115.2(3)
N5 C4 C8 101.6(2)
C3 C4 C8 106.2(2)
N5 C4 H4 111.1
C3 C4 H4 110.9
C8 C4 H4 111.4
C6 N5 C4 112.0(2)
C6 N5 S25 118.1(2)
C4 N5 S25 124.4(2)
O35 C6 O7 123.6(3)
O35 C6 N5 127.0(3)
O7 C6 N5 109.4(2)
C6 O7 C8 111.9(2)
O7 C8 C9 107.9(2)
O7 C8 C4 104.9(2)
C9 C8 C4 115.5(3)
O7 C8 H8 109.7
C9 C8 H8 109.1
C4 C8 H8 109.5
C8 C9 C10 116.8(2)
C8 C9 C36 110.4(3)
C10 C9 C36 110.0(2)
C8 C9 H9 106.4
C10 C9 H9 106.0
C36 C9 H9 106.6
C15 C10 C11 116.3(3)
C15 C10 C9 126.7(3)
C11 C10 C9 116.9(2)
O47 C11 C12 122.9(3)
O47 C11 C10 115.1(2)
C12 C11 C10 122.0(3)
C11 C12 C13 120.0(3)
C11 C12 H12 120.0
C13 C12 H12 120.0
C14 C13 C12 119.3(3)
C14 C13 C55 122.5(3)
C12 C13 C55 118.2(3)
C13 C14 C15 120.5(3)
C13 C14 H14 119.8
C15 C14 H14 119.7
C14 C15 C10 121.8(3)
C14 C15 N1 117.7(3)
C10 C15 N1 120.5(3)
O17 C16 O18 124.5(3)
O17 C16 N1 124.1(3)
O18 C16 N1 111.4(3)
C16 O18 C19 114.9(2)
O18 C19 C20 107.7(3)
O18 C19 H19A 110.2
C20 C19 H19A 110.1
O18 C19 H19B 109.9
C20 C19 H19B 110.3
H19A C19 H19B 108.6
C19 C20 Cl22 111.5(2)
C19 C20 Cl23 109.6(2)
Cl22 C20 Cl23 108.32(19)
C19 C20 Cl21 108.8(2)
Cl22 C20 Cl21 109.68(18)
Cl23 C20 Cl21 108.91(17)
O26 S25 O27 120.39(14)
O26 S25 N5 107.76(13)
O27 S25 N5 104.82(13)
O26 S25 C28 108.66(14)
O27 S25 C28 109.76(15)
N5 S25 C28 104.19(14)
C29 C28 C33 121.3(3)
C29 C28 S25 119.6(3)
C33 C28 S25 119.1(3)
C28 C29 C30 118.5(3)
C28 C29 H29 120.2
C30 C29 H29 121.3
C29 C30 C31 121.6(4)
C29 C30 H30 119.4
C31 C30 H30 119.0
C32 C31 C30 118.3(3)
C32 C31 C34 120.9(4)
C30 C31 C34 120.8(4)
C31 C32 C33 121.8(4)
C31 C32 H32 118.8
C33 C32 H32 119.4
C28 C33 C32 118.5(3)
C28 C33 H33 120.5
C32 C33 H33 121.0
C31 C34 H34A 110.1
C31 C34 H34B 109.1
H34A C34 H34B 109.9
C31 C34 H34C 109.8
H34A C34 H34C 109.9
H34B C34 H34C 108.1
O37 C36 C9 105.2(2)
O37 C36 H36A 110.4
C9 C36 H36A 110.9
O37 C36 H36B 110.7
C9 C36 H36B 110.8
H36A C36 H36B 108.8
C38 O37 C36 113.4(3)
O37 C38 C39 114.9(3)
O37 C38 H38A 108.5
C39 C38 H38A 109.0
O37 C38 H38B 108.3
C39 C38 H38B 108.1
H38A C38 H38B 107.7
C40 C39 C44 117.5(3)
C40 C39 C38 122.6(3)
C44 C39 C38 119.9(3)
C39 C40 C41 122.3(3)
C39 C40 H40 118.7
C41 C40 H40 119.0
C40 C41 C42 118.6(3)
C40 C41 H41 120.8
C42 C41 H41 120.6
O45 C42 C43 115.7(3)
O45 C42 C41 124.6(3)
C43 C42 C41 119.7(3)
C44 C43 C42 119.6(3)
C44 C43 H43 120.3
C42 C43 H43 120.1
C43 C44 C39 122.3(4)
C43 C44 H44 119.2
C39 C44 H44 118.5
C42 O45 C46 116.8(3)
O45 C46 H46A 109.6
O45 C46 H46B 109.4
H46A C46 H46B 109.5
O45 C46 H46C 109.4
H46A C46 H46C 109.5
H46B C46 H46C 109.5
C11 O47 C48 116.6(2)
O47 C48 C49 109.5(2)
O47 C48 H48A 109.9
C49 C48 H48A 109.8
O47 C48 H48B 109.4
C49 C48 H48B 109.9
H48A C48 H48B 108.3
C54 C49 C50 118.1(3)
C54 C49 C48 124.0(3)
C50 C49 C48 117.9(3)
C51 C50 C49 121.7(4)
C51 C50 H50 119.4
C49 C50 H50 118.9
C52 C51 C50 119.4(3)
C52 C51 H51 120.4
C50 C51 H51 120.2
C53 C52 C51 120.0(3)
C53 C52 H52 120.1
C51 C52 H52 119.9
C52 C53 C54 120.4(3)
C52 C53 H53 119.7
C54 C53 H53 119.9
C49 C54 C53 120.4(3)
C49 C54 H54 119.6
C53 C54 H54 120.1
O56 C55 C13 112.4(3)
O56 C55 H55A 109.0
C13 C55 H55A 109.1
O56 C55 H55B 109.1
C13 C55 H55B 109.2
H55A C55 H55B 107.9
C57 O56 C55 112.8(3)
O56 C57 C58 110.9(3)
O56 C57 H57A 109.5
C58 C57 H57A 109.7
O56 C57 H57B 109.2
C58 C57 H57B 109.2
H57A C57 H57B 108.2
C63 C58 C59 118.1(4)
C63 C58 C57 121.3(4)
C59 C58 C57 120.6(3)
C60 C59 C58 121.1(4)
C60 C59 H59 119.7
C58 C59 H59 119.2
C61 C60 C59 120.3(4)
C61 C60 H60 119.8
C59 C60 H60 119.9
C60 C61 C62 119.4(5)
C60 C61 H61 120.4
C62 C61 H61 120.3
C61 C62 C63 120.3(4)
C61 C62 H62 119.8
C63 C62 H62 119.9
C58 C63 C62 120.8(4)
C58 C63 H63 119.3
C62 C63 H63 119.9

loop_
_geom_bond_atom_site_label_1
_geom_bond_atom_site_label_2
_geom_bond_distance
N1 C16 1.363(4)
N1 C15 1.437(4)
N1 C2 1.473(4)
C2 C3 1.524(4)
C2 H2A 0.9600
C2 H2B 0.9600
C3 C4 1.530(4)
C3 I24 2.159(3)
C3 H3 0.9600
C4 N5 1.473(4)
C4 C8 1.562(4)
C4 H4 0.9801
N5 C6 1.393(4)
N5 S25 1.691(3)
C6 O35 1.196(3)
C6 O7 1.343(4)
O7 C8 1.458(4)
C8 C9 1.515(4)
C8 H8 0.9800
C9 C10 1.525(4)
C9 C36 1.530(4)
C9 H9 0.9600
C10 C15 1.398(4)
C10 C11 1.413(4)
C11 O47 1.372(3)
C11 C12 1.387(4)
C12 C13 1.390(4)
C12 H12 0.9600
C13 C14 1.379(4)
C13 C55 1.511(4)
C14 C15 1.395(4)
C14 H14 0.9601
C16 O17 1.206(4)
C16 O18 1.350(4)
O18 C19 1.428(4)
C19 C20 1.490(5)
C19 H19A 0.9600
C19 H19B 0.9600
C20 Cl22 1.762(3)
C20 Cl23 1.763(4)
C20 Cl21 1.777(3)
S25 O26 1.426(2)
S25 O27 1.429(2)
S25 C28 1.755(3)
C28 C29 1.382(5)
C28 C33 1.383(5)
C29 C30 1.387(5)
C29 H29 0.9601
C30 C31 1.387(6)
C30 H30 0.9600
C31 C32 1.369(6)
C31 C34 1.501(5)
C32 C33 1.390(5)
C32 H32 0.9600
C33 H33 0.9601
C34 H34A 0.9600
C34 H34B 0.9600
C34 H34C 0.9599
C36 O37 1.429(4)
C36 H36A 0.9600
C36 H36B 0.9599
O37 C38 1.398(4)
C38 C39 1.508(5)
C38 H38A 0.9599
C38 H38B 0.9600
C39 C40 1.373(5)
C39 C44 1.395(5)
C40 C41 1.388(5)
C40 H40 0.9600
C41 C42 1.412(5)
C41 H41 0.9600
C42 O45 1.359(4)
C42 C43 1.381(5)
C43 C44 1.370(5)
C43 H43 0.9601
C44 H44 0.9600
O45 C46 1.421(5)
C46 H46A 0.9601
C46 H46B 0.9600
C46 H46C 0.9601
O47 C48 1.436(3)
C48 C49 1.504(4)
C48 H48A 0.9599
C48 H48B 0.9600
C49 C54 1.370(5)
C49 C50 1.379(5)
C50 C51 1.380(5)
C50 H50 0.9600
C51 C52 1.369(6)
C51 H51 0.9600
C52 C53 1.361(5)
C52 H52 0.9601
C53 C54 1.396(5)
C53 H53 0.9599
C54 H54 0.9600
C55 O56 1.431(4)
C55 H55A 0.9601
C55 H55B 0.9600
O56 C57 1.427(4)
C57 C58 1.503(6)
C57 H57A 0.9600
C57 H57B 0.9601
C58 C63 1.370(5)
C58 C59 1.390(6)
C59 C60 1.379(6)
C59 H59 0.9600
C60 C61 1.370(6)
C60 H60 0.9601
C61 C62 1.371(7)
C61 H61 0.9600
C62 C63 1.395(7)
C62 H62 0.9601
C63 H63 0.9600
